data_7004593
loop_
_publ_author_name
'Lima, Lu\'is M. P.'
'Delgado, Rita'
'Drew, Michael G. B.'
'Brand\~ao, Paula'
'F\'elix, V\'itor'

_publ_section_title
;
 Cyclam derivatives containing three acetate pendant arms: synthesis,
 acid--base, metal complexation and structural studies
;
_journal_issue 46
_journal_name_full 'Dalton Transactions'
_journal_page_first 6593
_journal_page_last 6608
_journal_paper_doi 10.1039/b809100e
_journal_year 2008
_chemical_formula_sum 'C17 H38 I N7 O4'
_chemical_formula_weight 531.44
_chemical_name_systematic
;
?
;
_space_group_IT_number 14
_symmetry_cell_setting monoclinic
_symmetry_space_group_name_Hall '-P 2yn'
_symmetry_space_group_name_H-M 'P 1 21/n 1'
_atom_sites_solution_hydrogens geom
_atom_sites_solution_primary direct
_atom_sites_solution_secondary difmap
_audit_creation_method SHELXL-97
_cell_angle_alpha 90.00
_cell_angle_beta 94.7190(10)
_cell_angle_gamma 90.00
_cell_formula_units_Z 4
_cell_length_a 16.0163(4)
_cell_length_b 8.6813(2)
_cell_length_c 16.8648(5)
_cell_measurement_temperature 150(2)
_cell_volume 2336.97(11)
_computing_cell_refinement 'Bruker SMART'
_computing_data_collection 'Bruker SMART'
_computing_data_reduction 'Bruker SAINT'
_computing_molecular_graphics 'PLATON (Spek, 2008)'
_computing_publication_material 'SHELXL-97 (Sheldrick, 1997)'
_computing_structure_refinement 'SHELXL-97 (Sheldrick, 1997)'
_computing_structure_solution 'SHELXS-97 (Sheldrick, 1990)'
_diffrn_ambient_temperature 150(2)
_diffrn_measured_fraction_theta_full 0.934
_diffrn_measured_fraction_theta_max 0.934
_diffrn_measurement_device_type 'CCD area detector'
_diffrn_measurement_method 'phi and omega scans'
_diffrn_radiation_monochromator graphite
_diffrn_radiation_source 'fine-focus sealed tube'
_diffrn_radiation_type MoK\a
_diffrn_radiation_wavelength 0.71073
_diffrn_reflns_av_R_equivalents 0.0414
_diffrn_reflns_av_sigmaI/netI 0.0331
_diffrn_reflns_limit_h_max 24
_diffrn_reflns_limit_h_min -23
_diffrn_reflns_limit_k_max 13
_diffrn_reflns_limit_k_min -13
_diffrn_reflns_limit_l_max 25
_diffrn_reflns_limit_l_min -25
_diffrn_reflns_number 87430
_diffrn_reflns_theta_full 33.11
_diffrn_reflns_theta_max 33.11
_diffrn_reflns_theta_min 2.55
_exptl_absorpt_coefficient_mu 1.406
_exptl_absorpt_correction_T_max 0.934
_exptl_absorpt_correction_T_min 0.872
_exptl_absorpt_correction_type multi-scan
_exptl_crystal_colour colourless
_exptl_crystal_density_diffrn 1.510
_exptl_crystal_density_method 'not measured'
_exptl_crystal_description 'block shaped'
_exptl_crystal_F_000 1096
_exptl_crystal_size_max 0.1
_exptl_crystal_size_mid 0.08
_exptl_crystal_size_min 0.05
_refine_diff_density_max 0.684
_refine_diff_density_min -0.601
_refine_diff_density_rms 0.095
_refine_ls_extinction_method none
_refine_ls_goodness_of_fit_ref 1.028
_refine_ls_hydrogen_treatment mixed
_refine_ls_matrix_type full
_refine_ls_number_parameters 299
_refine_ls_number_reflns 8768
_refine_ls_number_restraints 6
_refine_ls_restrained_S_all 1.029
_refine_ls_R_factor_all 0.0431
_refine_ls_R_factor_gt 0.0281
_refine_ls_shift/su_max 0.001
_refine_ls_shift/su_mean 0.000
_refine_ls_structure_factor_coef Fsqd
_refine_ls_weighting_details 'w=1/[\s^2^(Fo^2^)+(0.0137P)^2^+2.0233P] where P=(Fo^2^+2Fc^2^)/3'
_refine_ls_weighting_scheme calc
_refine_ls_wR_factor_gt 0.0470
_refine_ls_wR_factor_ref 0.0526
_reflns_number_gt 7052
_reflns_number_total 8768
_reflns_threshold_expression >2sigma(I)
_cod_data_source_file b809100e.txt
_cod_data_source_block compound_1
_cod_depositor_comments
;
The following automatic conversions were performed:
'_symmetry_cell_setting' value 'Monoclinic' changed to 'monoclinic'
according to '/home/saulius/struct/CIF-dictionaries/cif_core.dic'
dictionary named 'cif_core.dic' version 2.4.1 from 2010-06-29.

Automatic conversion script
Id: cif_fix_enum 1527 2010-12-29 10:47:43Z saulius 

The following automatic conversions were performed:

'_refine_ls_weighting_scheme' value 'calc
w=1/[\s^2^(Fo^2^)+(0.0137P)^2^+2.0233P] where P=(Fo^2^+2Fc^2^)/3' was
changed to 'calc'. New tag '_refine_ls_weighting_details' was
created. The value of the new tag was set to
'w=1/[\s^2^(Fo^2^)+(0.0137P)^2^+2.0233P] where P=(Fo^2^+2Fc^2^)/3'.

Automatic conversion script
Id: cif_fix_values 3143 2015-03-26 13:38:13Z robertas 
;
_cod_original_sg_symbol_H-M P21/n
_cod_database_code 7004593

loop_
_symmetry_equiv_pos_as_xyz
'x, y, z'
'-x+1/2, y+1/2, -z+1/2'
'-x, -y, -z'
'x-1/2, -y-1/2, z-1/2'

loop_
_atom_site_label
_atom_site_type_symbol
_atom_site_fract_x
_atom_site_fract_y
_atom_site_fract_z
_atom_site_U_iso_or_equiv
_atom_site_adp_type
_atom_site_occupancy
_atom_site_calc_flag
_atom_site_refinement_flags
_atom_site_disorder_assembly
_atom_site_disorder_group
I I 0.504327(6) 0.510205(11) 0.175698(6) 0.01528(3) Uani 1 d . . .
N1 N 0.21719(7) 1.28911(14) -0.10730(7) 0.0117(2) Uani 1 d . . .
C2 C 0.25278(10) 1.19344(17) -0.16834(9) 0.0143(3) Uani 1 d . . .
H2A H 0.3145 1.1909 -0.1582 0.017 Uiso 1 calc R . .
H2B H 0.2391 1.2403 -0.2213 0.017 Uiso 1 calc R . .
C3 C 0.21907(9) 1.03016(17) -0.16852(9) 0.0137(3) Uani 1 d . . .
H3A H 0.1571 1.0330 -0.1720 0.016 Uiso 1 calc R . .
H3B H 0.2363 0.9748 -0.2158 0.016 Uiso 1 calc R . .
N4 N 0.25021(8) 0.94711(14) -0.09625(7) 0.0113(2) Uani 1 d . . .
C5 C 0.19535(9) 0.81854(17) -0.07793(9) 0.0140(3) Uani 1 d . . .
H5A H 0.2242 0.7548 -0.0354 0.017 Uiso 1 calc R . .
H5B H 0.1853 0.7531 -0.1258 0.017 Uiso 1 calc R . .
C6 C 0.11073(9) 0.87166(17) -0.05101(9) 0.0147(3) Uani 1 d . . .
H6A H 0.1092 0.9856 -0.0501 0.018 Uiso 1 calc R . .
H6B H 0.0653 0.8359 -0.0900 0.018 Uiso 1 calc R . .
C7 C 0.09516(9) 0.81030(18) 0.03131(9) 0.0155(3) Uani 1 d . . .
H7A H 0.0360 0.8294 0.0414 0.019 Uiso 1 calc R . .
H7B H 0.1045 0.6976 0.0325 0.019 Uiso 1 calc R . .
N8 N 0.15023(8) 0.88305(14) 0.09462(7) 0.0118(2) Uani 1 d . . .
C9 C 0.12218(9) 1.04061(17) 0.11174(9) 0.0146(3) Uani 1 d . . .
H9A H 0.0888 1.0384 0.1586 0.018 Uiso 1 calc R . .
H9B H 0.0858 1.0795 0.0658 0.018 Uiso 1 calc R . .
C10 C 0.19569(10) 1.14804(17) 0.12796(9) 0.0142(3) Uani 1 d . . .
H10A H 0.1759 1.2478 0.1478 0.017 Uiso 1 calc R . .
H10B H 0.2358 1.1032 0.1695 0.017 Uiso 1 calc R . .
N11 N 0.23846(8) 1.17357(15) 0.05380(8) 0.0115(2) Uani 1 d . . .
H11A H 0.2034(12) 1.203(2) 0.0165(12) 0.020(5) Uiso 1 d . . .
H11B H 0.2583(12) 1.083(2) 0.0379(11) 0.020(5) Uiso 1 d . . .
C12 C 0.30843(9) 1.28716(17) 0.06516(9) 0.0155(3) Uani 1 d . . .
H12A H 0.3541 1.2424 0.1010 0.019 Uiso 1 calc R . .
H12B H 0.2881 1.3809 0.0909 0.019 Uiso 1 calc R . .
C13 C 0.34263(9) 1.33139(18) -0.01314(10) 0.0161(3) Uani 1 d . . .
H13A H 0.3655 1.2381 -0.0372 0.019 Uiso 1 calc R . .
H13B H 0.3894 1.4048 -0.0022 0.019 Uiso 1 calc R . .
C14 C 0.27756(9) 1.40423(17) -0.07317(10) 0.0154(3) Uani 1 d . . .
H14A H 0.2470 1.4859 -0.0465 0.019 Uiso 1 calc R . .
H14B H 0.3064 1.4527 -0.1165 0.019 Uiso 1 calc R . .
C15 C 0.13975(9) 1.36047(17) -0.14025(9) 0.0137(3) Uani 1 d . . .
H15A H 0.1075 1.2848 -0.1744 0.016 Uiso 1 calc R . .
H15B H 0.1534 1.4485 -0.1742 0.016 Uiso 1 calc R . .
C16 C 0.08560(9) 1.41711(16) -0.07625(9) 0.0113(3) Uani 1 d . . .
N17 N 0.02620(8) 1.51684(15) -0.10149(8) 0.0145(2) Uani 1 d D . .
H17A H 0.0247(13) 1.554(2) -0.1495(10) 0.026(5) Uiso 1 d D . .
H17B H -0.0109(11) 1.552(2) -0.0709(10) 0.019(5) Uiso 1 d D . .
O161 O 0.09540(6) 1.36839(12) -0.00687(6) 0.0143(2) Uani 1 d . . .
C18 C 0.33521(9) 0.89142(18) -0.10199(9) 0.0145(3) Uani 1 d . . .
H18A H 0.3682 0.9702 -0.1282 0.017 Uiso 1 calc R . .
H18B H 0.3339 0.7968 -0.1348 0.017 Uiso 1 calc R . .
C19 C 0.37658(9) 0.85697(17) -0.01963(9) 0.0129(3) Uani 1 d . . .
N20 N 0.43331(9) 0.74348(16) -0.01473(9) 0.0185(3) Uani 1 d D . .
H20A H 0.4573(12) 0.724(2) 0.0320(10) 0.027(5) Uiso 1 d D . .
H20B H 0.4439(13) 0.693(2) -0.0575(10) 0.028(5) Uiso 1 d D . .
O191 O 0.35857(7) 0.93150(12) 0.03891(6) 0.0155(2) Uani 1 d . . .
C21 C 0.15509(10) 0.78836(18) 0.16698(9) 0.0161(3) Uani 1 d . . .
H21A H 0.0989 0.7452 0.1737 0.019 Uiso 1 calc R . .
H21B H 0.1705 0.8555 0.2134 0.019 Uiso 1 calc R . .
C22 C 0.21761(10) 0.65667(17) 0.16721(9) 0.0139(3) Uani 1 d . . .
N23 N 0.28891(9) 0.68798(16) 0.13422(9) 0.0183(3) Uani 1 d D . .
H23A H 0.2959(12) 0.7811(19) 0.1123(11) 0.025(5) Uiso 1 d D . .
H23B H 0.3302(11) 0.625(2) 0.1425(12) 0.026(5) Uiso 1 d D . .
O221 O 0.20427(7) 0.53302(13) 0.19942(7) 0.0190(2) Uani 1 d . . .
C100 C 0.47891(11) 0.9949(3) 0.19590(11) 0.0323(4) Uani 1 d . . .
H10C H 0.4930 1.1026 0.2080 0.039 Uiso 1 calc R . .
H10D H 0.4240 0.9710 0.2145 0.039 Uiso 1 calc R . .
H10E H 0.4772 0.9783 0.1383 0.039 Uiso 1 calc R . .
O101 O 0.54087(8) 0.89671(16) 0.23519(8) 0.0255(3) Uani 1 d . . .
H10F H 0.5273(14) 0.808(3) 0.2213(14) 0.038(7) Uiso 1 d . . .

loop_
_atom_site_aniso_label
_atom_site_aniso_U_11
_atom_site_aniso_U_22
_atom_site_aniso_U_33
_atom_site_aniso_U_23
_atom_site_aniso_U_13
_atom_site_aniso_U_12
I 0.01339(4) 0.01742(5) 0.01513(5) -0.00167(4) 0.00185(3) 0.00065(4)
N1 0.0103(5) 0.0099(5) 0.0152(6) 0.0002(5) 0.0034(4) 0.0022(4)
C2 0.0173(7) 0.0135(7) 0.0131(7) 0.0033(5) 0.0063(5) 0.0053(6)
C3 0.0180(7) 0.0130(7) 0.0102(6) 0.0000(5) 0.0015(5) 0.0047(5)
N4 0.0129(5) 0.0098(5) 0.0114(6) 0.0023(4) 0.0015(4) 0.0022(4)
C5 0.0171(7) 0.0085(6) 0.0163(7) 0.0004(5) 0.0002(6) 0.0006(5)
C6 0.0146(7) 0.0130(7) 0.0160(7) 0.0017(6) -0.0019(5) -0.0006(5)
C7 0.0135(7) 0.0147(7) 0.0182(7) 0.0026(6) 0.0007(6) -0.0029(5)
N8 0.0137(6) 0.0098(5) 0.0120(6) 0.0022(5) 0.0014(5) 0.0006(4)
C9 0.0148(7) 0.0131(7) 0.0167(7) 0.0018(5) 0.0054(5) 0.0026(5)
C10 0.0208(7) 0.0129(7) 0.0093(7) -0.0010(5) 0.0035(5) 0.0022(6)
N11 0.0126(6) 0.0100(6) 0.0118(6) -0.0011(5) 0.0004(5) -0.0003(5)
C12 0.0146(7) 0.0124(7) 0.0191(8) -0.0023(6) -0.0016(6) -0.0041(5)
C13 0.0109(6) 0.0131(7) 0.0241(8) 0.0008(6) 0.0013(6) -0.0010(5)
C14 0.0139(7) 0.0095(6) 0.0233(8) 0.0013(6) 0.0040(6) 0.0001(5)
C15 0.0147(7) 0.0139(7) 0.0129(7) 0.0015(5) 0.0036(5) 0.0039(5)
C16 0.0095(6) 0.0107(6) 0.0136(7) -0.0010(5) 0.0016(5) -0.0009(5)
N17 0.0140(5) 0.0158(6) 0.0143(6) 0.0023(5) 0.0038(5) 0.0054(5)
O161 0.0130(5) 0.0176(5) 0.0125(5) 0.0016(4) 0.0026(4) 0.0032(4)
C18 0.0160(7) 0.0140(7) 0.0140(7) 0.0012(6) 0.0037(5) 0.0051(6)
C19 0.0109(6) 0.0117(7) 0.0163(7) 0.0006(5) 0.0027(5) -0.0007(5)
N20 0.0196(7) 0.0205(7) 0.0154(7) -0.0009(6) 0.0008(5) 0.0093(5)
O191 0.0158(5) 0.0150(5) 0.0155(5) -0.0030(4) 0.0007(4) 0.0019(4)
C21 0.0190(7) 0.0156(7) 0.0142(7) 0.0038(6) 0.0049(6) 0.0032(6)
C22 0.0186(7) 0.0130(7) 0.0098(7) -0.0010(5) -0.0011(5) 0.0002(6)
N23 0.0159(6) 0.0139(6) 0.0254(7) 0.0043(5) 0.0030(5) 0.0031(5)
O221 0.0264(6) 0.0131(5) 0.0174(5) 0.0030(4) 0.0022(4) -0.0002(4)
C100 0.0215(8) 0.0516(13) 0.0233(9) -0.0054(9) -0.0005(7) -0.0034(9)
O101 0.0261(6) 0.0252(7) 0.0251(7) -0.0109(5) 0.0016(5) -0.0042(5)

loop_
_atom_type_symbol
_atom_type_description
_atom_type_scat_dispersion_real
_atom_type_scat_dispersion_imag
_atom_type_scat_source
C C 0.0033 0.0016 'International Tables Vol C Tables 4.2.6.8 and 6.1.1.4'
H H 0.0000 0.0000 'International Tables Vol C Tables 4.2.6.8 and 6.1.1.4'
N N 0.0061 0.0033 'International Tables Vol C Tables 4.2.6.8 and 6.1.1.4'
O O 0.0106 0.0060 'International Tables Vol C Tables 4.2.6.8 and 6.1.1.4'
I I -0.4742 1.8119 'International Tables Vol C Tables 4.2.6.8 and 6.1.1.4'

loop_
_geom_angle_atom_site_label_1
_geom_angle_atom_site_label_2
_geom_angle_atom_site_label_3
_geom_angle
_geom_angle_site_symmetry_1
_geom_angle_site_symmetry_3
_geom_angle_publ_flag
C15 N1 C2 109.86(12) . . ?
C15 N1 C14 111.81(11) . . ?
C2 N1 C14 112.08(11) . . ?
N1 C2 C3 111.72(12) . . ?
N1 C2 H2A 109.3 . . ?
C3 C2 H2A 109.3 . . ?
N1 C2 H2B 109.3 . . ?
C3 C2 H2B 109.3 . . ?
H2A C2 H2B 107.9 . . ?
N4 C3 C2 111.15(12) . . ?
N4 C3 H3A 109.4 . . ?
C2 C3 H3A 109.4 . . ?
N4 C3 H3B 109.4 . . ?
C2 C3 H3B 109.4 . . ?
H3A C3 H3B 108.0 . . ?
C18 N4 C3 111.33(11) . . ?
C18 N4 C5 109.91(11) . . ?
C3 N4 C5 112.31(12) . . ?
N4 C5 C6 113.07(12) . . ?
N4 C5 H5A 109.0 . . ?
C6 C5 H5A 109.0 . . ?
N4 C5 H5B 109.0 . . ?
C6 C5 H5B 109.0 . . ?
H5A C5 H5B 107.8 . . ?
C7 C6 C5 112.24(12) . . ?
C7 C6 H6A 109.2 . . ?
C5 C6 H6A 109.2 . . ?
C7 C6 H6B 109.2 . . ?
C5 C6 H6B 109.2 . . ?
H6A C6 H6B 107.9 . . ?
N8 C7 C6 112.17(12) . . ?
N8 C7 H7A 109.2 . . ?
C6 C7 H7A 109.2 . . ?
N8 C7 H7B 109.2 . . ?
C6 C7 H7B 109.2 . . ?
H7A C7 H7B 107.9 . . ?
C21 N8 C7 110.54(12) . . ?
C21 N8 C9 110.64(12) . . ?
C7 N8 C9 111.48(12) . . ?
N8 C9 C10 111.27(12) . . ?
N8 C9 H9A 109.4 . . ?
C10 C9 H9A 109.4 . . ?
N8 C9 H9B 109.4 . . ?
C10 C9 H9B 109.4 . . ?
H9A C9 H9B 108.0 . . ?
N11 C10 C9 110.20(12) . . ?
N11 C10 H10A 109.6 . . ?
C9 C10 H10A 109.6 . . ?
N11 C10 H10B 109.6 . . ?
C9 C10 H10B 109.6 . . ?
H10A C10 H10B 108.1 . . ?
C10 N11 C12 112.48(12) . . ?
C10 N11 H11A 110.2(13) . . ?
C12 N11 H11A 110.1(13) . . ?
C10 N11 H11B 108.7(12) . . ?
C12 N11 H11B 109.6(12) . . ?
H11A N11 H11B 105.6(17) . . ?
N11 C12 C13 112.07(12) . . ?
N11 C12 H12A 109.2 . . ?
C13 C12 H12A 109.2 . . ?
N11 C12 H12B 109.2 . . ?
C13 C12 H12B 109.2 . . ?
H12A C12 H12B 107.9 . . ?
C12 C13 C14 113.89(12) . . ?
C12 C13 H13A 108.8 . . ?
C14 C13 H13A 108.8 . . ?
C12 C13 H13B 108.8 . . ?
C14 C13 H13B 108.8 . . ?
H13A C13 H13B 107.7 . . ?
N1 C14 C13 111.57(12) . . ?
N1 C14 H14A 109.3 . . ?
C13 C14 H14A 109.3 . . ?
N1 C14 H14B 109.3 . . ?
C13 C14 H14B 109.3 . . ?
H14A C14 H14B 108.0 . . ?
N1 C15 C16 112.61(12) . . ?
N1 C15 H15A 109.1 . . ?
C16 C15 H15A 109.1 . . ?
N1 C15 H15B 109.1 . . ?
C16 C15 H15B 109.1 . . ?
H15A C15 H15B 107.8 . . ?
O161 C16 N17 123.69(13) . . ?
O161 C16 C15 121.56(13) . . ?
N17 C16 C15 114.71(13) . . ?
C16 N17 H17A 120.1(14) . . ?
C16 N17 H17B 123.0(13) . . ?
H17A N17 H17B 116.8(18) . . ?
N4 C18 C19 110.17(12) . . ?
N4 C18 H18A 109.6 . . ?
C19 C18 H18A 109.6 . . ?
N4 C18 H18B 109.6 . . ?
C19 C18 H18B 109.6 . . ?
H18A C18 H18B 108.1 . . ?
O191 C19 N20 122.60(14) . . ?
O191 C19 C18 121.01(13) . . ?
N20 C19 C18 116.38(13) . . ?
C19 N20 H20A 116.7(14) . . ?
C19 N20 H20B 119.8(14) . . ?
H20A N20 H20B 123.5(19) . . ?
N8 C21 C22 114.41(12) . . ?
N8 C21 H21A 108.7 . . ?
C22 C21 H21A 108.7 . . ?
N8 C21 H21B 108.7 . . ?
C22 C21 H21B 108.7 . . ?
H21A C21 H21B 107.6 . . ?
O221 C22 N23 123.09(15) . . ?
O221 C22 C21 121.30(14) . . ?
N23 C22 C21 115.51(13) . . ?
C22 N23 H23A 119.5(13) . . ?
C22 N23 H23B 118.2(14) . . ?
H23A N23 H23B 121.3(18) . . ?
O101 C100 H10C 109.5 . . ?
O101 C100 H10D 109.5 . . ?
H10C C100 H10D 109.5 . . ?
O101 C100 H10E 109.5 . . ?
H10C C100 H10E 109.5 . . ?
H10D C100 H10E 109.5 . . ?
C100 O101 H10F 105.4(16) . . ?

loop_
_geom_bond_atom_site_label_1
_geom_bond_atom_site_label_2
_geom_bond_distance
_geom_bond_site_symmetry_2
_geom_bond_publ_flag
N1 C15 1.4552(18) . ?
N1 C2 1.4735(19) . ?
N1 C14 1.4742(19) . ?
C2 C3 1.517(2) . ?
C2 H2A 0.9900 . ?
C2 H2B 0.9900 . ?
C3 N4 1.4677(18) . ?
C3 H3A 0.9900 . ?
C3 H3B 0.9900 . ?
N4 C18 1.4554(18) . ?
N4 C5 1.4689(19) . ?
C5 C6 1.535(2) . ?
C5 H5A 0.9900 . ?
C5 H5B 0.9900 . ?
C6 C7 1.526(2) . ?
C6 H6A 0.9900 . ?
C6 H6B 0.9900 . ?
C7 N8 1.4703(19) . ?
C7 H7A 0.9900 . ?
C7 H7B 0.9900 . ?
N8 C21 1.4682(19) . ?
N8 C9 1.4757(19) . ?
C9 C10 1.509(2) . ?
C9 H9A 0.9900 . ?
C9 H9B 0.9900 . ?
C10 N11 1.4911(19) . ?
C10 H10A 0.9900 . ?
C10 H10B 0.9900 . ?
N11 C12 1.4932(19) . ?
N11 H11A 0.85(2) . ?
N11 H11B 0.90(2) . ?
C12 C13 1.520(2) . ?
C12 H12A 0.9900 . ?
C12 H12B 0.9900 . ?
C13 C14 1.529(2) . ?
C13 H13A 0.9900 . ?
C13 H13B 0.9900 . ?
C14 H14A 0.9900 . ?
C14 H14B 0.9900 . ?
C15 C16 1.521(2) . ?
C15 H15A 0.9900 . ?
C15 H15B 0.9900 . ?
C16 O161 1.2420(17) . ?
C16 N17 1.3301(19) . ?
N17 H17A 0.869(15) . ?
N17 H17B 0.874(14) . ?
C18 C19 1.519(2) . ?
C18 H18A 0.9900 . ?
C18 H18B 0.9900 . ?
C19 O191 1.2342(18) . ?
C19 N20 1.3382(19) . ?
N20 H20A 0.865(15) . ?
N20 H20B 0.874(15) . ?
C21 C22 1.520(2) . ?
C21 H21A 0.9900 . ?
C21 H21B 0.9900 . ?
C22 O221 1.2297(18) . ?
C22 N23 1.339(2) . ?
N23 H23A 0.900(15) . ?
N23 H23B 0.862(15) . ?
C100 O101 1.429(2) . ?
C100 H10C 0.9800 . ?
C100 H10D 0.9800 . ?
C100 H10E 0.9800 . ?
O101 H10F 0.83(2) . ?

loop_
_geom_torsion_atom_site_label_1
_geom_torsion_atom_site_label_2
_geom_torsion_atom_site_label_3
_geom_torsion_atom_site_label_4
_geom_torsion
_geom_torsion_site_symmetry_1
_geom_torsion_site_symmetry_2
_geom_torsion_site_symmetry_3
_geom_torsion_site_symmetry_4
_geom_torsion_publ_flag
C15 N1 C2 C3 -88.64(14) . . . . ?
C14 N1 C2 C3 146.41(12) . . . . ?
N1 C2 C3 N4 -68.87(15) . . . . ?
C2 C3 N4 C18 -79.69(15) . . . . ?
C2 C3 N4 C5 156.57(12) . . . . ?
C18 N4 C5 C6 166.01(12) . . . . ?
C3 N4 C5 C6 -69.46(15) . . . . ?
N4 C5 C6 C7 -122.17(14) . . . . ?
C5 C6 C7 N8 70.20(16) . . . . ?
C6 C7 N8 C21 -160.51(12) . . . . ?
C6 C7 N8 C9 75.99(15) . . . . ?
C21 N8 C9 C10 95.28(14) . . . . ?
C7 N8 C9 C10 -141.28(12) . . . . ?
N8 C9 C10 N11 68.55(15) . . . . ?
C9 C10 N11 C12 176.29(12) . . . . ?
C10 N11 C12 C13 -171.02(12) . . . . ?
N11 C12 C13 C14 59.70(17) . . . . ?
C15 N1 C14 C13 158.91(12) . . . . ?
C2 N1 C14 C13 -77.22(15) . . . . ?
C12 C13 C14 N1 -72.72(16) . . . . ?
C2 N1 C15 C16 161.52(12) . . . . ?
C14 N1 C15 C16 -73.38(15) . . . . ?
N1 C15 C16 O161 -19.0(2) . . . . ?
N1 C15 C16 N17 163.32(13) . . . . ?
C3 N4 C18 C19 160.41(12) . . . . ?
C5 N4 C18 C19 -74.50(15) . . . . ?
N4 C18 C19 O191 -31.44(19) . . . . ?
N4 C18 C19 N20 149.07(13) . . . . ?
C7 N8 C21 C22 82.55(15) . . . . ?
C9 N8 C21 C22 -153.46(13) . . . . ?
N8 C21 C22 O221 -145.60(14) . . . . ?
N8 C21 C22 N23 37.91(19) . . . . ?

loop_
_cod_related_entry_id
_cod_related_entry_database
_cod_related_entry_code
1 ChemSpider 30652676
